data_9007935
loop_
_publ_author_name
'Tomaszewski, P. E.'
'Pietraszko, A.'
'Maczka, M.'
'Hanuza, J.'

_publ_section_title
;
 CsAl(MoO4)2
;
_journal_name_full 'Acta Crystallographica, Section E'
_journal_page_first i119
_journal_page_last i120
_journal_paper_doi 10.1107/S1600536802020950
_journal_volume 58
_journal_year 2002
_chemical_formula_structural CsAl(MoO4)2
_chemical_formula_sum 'Al Cs Mo2 O8'
_space_group_IT_number 164
_symmetry_space_group_name_Hall '-P 3 2"'
_symmetry_space_group_name_H-M 'P -3 m 1'
_cell_angle_alpha 90
_cell_angle_beta 90
_cell_angle_gamma 120
_cell_length_a 5.5510
_cell_length_b 5.5510
_cell_length_c 8.037
_cell_formula_units_Z 1
_cell_volume 214.470
_database_code_amcsd 0010393
_exptl_crystal_density_diffrn 3.715
_cod_original_formula_sum 'Cs Al Mo2 O8'
_cod_database_code 9007935
_amcsd_formula_title CsAl(MoO4)2

loop_
_space_group_symop_operation_xyz
x,y,z
-y,-x,z
y,-x+y,-z
-x,-x+y,-z
-x+y,-x,z
-x+y,y,z
-x,-y,-z
y,x,-z
-y,x-y,z
x,x-y,z
x-y,x,-z
x-y,-y,-z

loop_
_atom_site_aniso_label
_atom_site_aniso_U_11
_atom_site_aniso_U_22
_atom_site_aniso_U_33
_atom_site_aniso_U_12
_atom_site_aniso_U_13
_atom_site_aniso_U_23
Cs 0.02162 0.02162 0.01760 0.01081 0.00000 0.00000
Al 0.00840 0.00840 0.01450 0.00420 0.00000 0.00000
Mo 0.00938 0.00938 0.01200 0.00469 0.00000 0.00000
O1 0.02570 0.02570 0.01260 0.01280 0.00000 0.00000
O2 0.02650 0.01410 0.02840 0.00700 -0.00360 -0.00730

loop_
_atom_site_label
_atom_site_fract_x
_atom_site_fract_y
_atom_site_fract_z
_atom_site_U_iso_or_equiv
Cs 0.00000 0.00000 0.00000 0.02029
Al 0.00000 0.00000 0.50000 0.01040
Mo 0.33333 0.66667 0.70401 0.01026
O1 0.33333 0.66667 0.91820 0.02130
O2 0.15850 0.31700 0.63770 0.02440

loop_
_cod_related_entry_id
_cod_related_entry_database
_cod_related_entry_code
1 AMCSD 0010393
